data_7109598
loop_
_publ_author_name
'Christopher S. Frampton'
'Kamal A. Ketuly'
'A. Hamid A. Hadi'
'James H. Gall'
'David D. MacNicol'

_publ_section_title
;
 Engineering robust polar chiral clathrate crystals
;
_journal_name_full Chem.Commun.
_journal_page_first 7198
_journal_paper_doi 10.1039/c3cc43012j
_journal_volume 49
_journal_year 2013
_chemical_absolute_configuration ad
_chemical_formula_moiety 'C18 H20 O S, C18 H20 O2'
_chemical_formula_sum 'C36 H40 O3 S'
_chemical_formula_weight 552.74
_chemical_name_common
;
S-Thiadianin's, R-Dianin's empty Quasiracemate
;
_chemical_name_systematic
;
?
;
_space_group_crystal_system trigonal
_space_group_IT_number 146
_space_group_name_Hall 'R 3'
_space_group_name_H-M_alt 'R 3'
_symmetry_space_group_name_Hall 'R 3'
_symmetry_space_group_name_H-M 'R 3 :H'
_atom_sites_solution_hydrogens geom
_atom_sites_solution_primary direct
_atom_sites_solution_secondary difmap
_audit_creation_method SHELXL-97
_cell_angle_alpha 90.00
_cell_angle_beta 90.00
_cell_angle_gamma 120.00
_cell_formula_units_Z 9
_cell_length_a 27.2258(4)
_cell_length_b 27.2258(4)
_cell_length_c 10.8365(2)
_cell_measurement_reflns_used 9674
_cell_measurement_temperature 90(1)
_cell_measurement_theta_max 76.0779
_cell_measurement_theta_min 3.2438
_cell_volume 6956.34(19)
_computing_cell_refinement
;
CrysAlisPro, Agilent Technologies,
Version 1.171.35.19 (release 27-10-2011 CrysAlis171 .NET)
(compiled Oct 27 2011,15:02:11)
;
_computing_data_collection
;
CrysAlisPro, Agilent Technologies,
Version 1.171.35.19 (release 27-10-2011 CrysAlis171 .NET)
(compiled Oct 27 2011,15:02:11)
;
_computing_data_reduction
;
CrysAlisPro, Agilent Technologies,
Version 1.171.35.19 (release 27-10-2011 CrysAlis171 .NET)
(compiled Oct 27 2011,15:02:11)
;
_computing_molecular_graphics
;
SHELXTL (Sheldrick, 2001), <i>Mercury CSD 2.0</i> (Macrae <i>et al</i>., 2008)
;
_computing_publication_material
;
SHELXTL (Sheldrick, 2001), <i>Mercury CSD 2.0</i> (Macrae <i>et al</i>., 2008)
;
_computing_structure_refinement 'SHELXTL (Sheldrick, 2001)'
_computing_structure_solution 'SHELXTL (Sheldrick, 2001)'
_diffrn_ambient_temperature 90(1)
_diffrn_detector_area_resol_mean 10.5598
_diffrn_measured_fraction_theta_full 0.996
_diffrn_measured_fraction_theta_max 0.996
_diffrn_measurement_device_type 'SuperNova, Dual, Cu at zero, Atlas'
_diffrn_measurement_method '\w scans'
_diffrn_radiation_monochromator mirror
_diffrn_radiation_source 'SuperNova (Cu) X-ray Source'
_diffrn_radiation_type 'Cu K\a'
_diffrn_radiation_wavelength 1.54178
_diffrn_reflns_av_R_equivalents 0.0296
_diffrn_reflns_av_sigmaI/netI 0.0368
_diffrn_reflns_limit_h_max 25
_diffrn_reflns_limit_h_min -34
_diffrn_reflns_limit_k_max 33
_diffrn_reflns_limit_k_min -30
_diffrn_reflns_limit_l_max 13
_diffrn_reflns_limit_l_min -13
_diffrn_reflns_number 17968
_diffrn_reflns_theta_full 74.31
_diffrn_reflns_theta_max 74.31
_diffrn_reflns_theta_min 9.01
_diffrn_standards_number 0
_exptl_absorpt_coefficient_mu 1.183
_exptl_absorpt_correction_T_max 1.00000
_exptl_absorpt_correction_T_min 0.90365
_exptl_absorpt_correction_type multi-scan
_exptl_absorpt_process_details
;
CrysAlisPro, Agilent Technologies,
Version 1.171.35.19 (release 27-10-2011 CrysAlis171 .NET)
(compiled Oct 27 2011,15:02:11)
Empirical absorption correction using spherical harmonics,
implemented in SCALE3 ABSPACK scaling algorithm.
;
_exptl_crystal_colour Colourless
_exptl_crystal_density_diffrn 1.187
_exptl_crystal_density_method 'not measured'
_exptl_crystal_description Lath
_exptl_crystal_F_000 2664
_exptl_crystal_size_max 0.25
_exptl_crystal_size_mid 0.07
_exptl_crystal_size_min 0.05
_refine_diff_density_max 1.077
_refine_diff_density_min -0.178
_refine_diff_density_rms 0.051
_refine_ls_abs_structure_details 'Flack H D (1983), Acta Cryst. A39, 876-881'
_refine_ls_abs_structure_Flack 0.002(12)
_refine_ls_extinction_method none
_refine_ls_goodness_of_fit_ref 1.002
_refine_ls_hydrogen_treatment mixed
_refine_ls_matrix_type full
_refine_ls_number_parameters 375
_refine_ls_number_reflns 6250
_refine_ls_number_restraints 1
_refine_ls_restrained_S_all 1.002
_refine_ls_R_factor_all 0.0374
_refine_ls_R_factor_gt 0.0352
_refine_ls_shift/su_max 0.001
_refine_ls_shift/su_mean 0.000
_refine_ls_structure_factor_coef Fsqd
_refine_ls_weighting_details 'calc w=1/[\s^2^(Fo^2^)+(0.0700P)^2^+1.2500P] where P=(Fo^2^+2Fc^2^)/3'
_refine_ls_weighting_scheme calc
_refine_ls_wR_factor_gt 0.0952
_refine_ls_wR_factor_ref 0.0975
_reflns_number_gt 5973
_reflns_number_total 6250
_reflns_threshold_expression >2sigma(I)
_cod_data_source_file c3cc43012j.txt
_cod_data_source_block p12001_1n
_cod_original_cell_volume 6956.3(2)
_cod_database_code 7109598

loop_
_symmetry_equiv_pos_as_xyz
'x, y, z'
'-y, x-y, z'
'-x+y, -x, z'
'x+2/3, y+1/3, z+1/3'
'-y+2/3, x-y+1/3, z+1/3'
'-x+y+2/3, -x+1/3, z+1/3'
'x+1/3, y+2/3, z+2/3'
'-y+1/3, x-y+2/3, z+2/3'
'-x+y+1/3, -x+2/3, z+2/3'

loop_
_atom_site_label
_atom_site_type_symbol
_atom_site_fract_x
_atom_site_fract_y
_atom_site_fract_z
_atom_site_U_iso_or_equiv
_atom_site_adp_type
_atom_site_occupancy
_atom_site_symmetry_multiplicity
_atom_site_calc_flag
_atom_site_refinement_flags
S1A S 0.067542(17) 0.583457(16) -0.35424(4) 0.01799(10) Uani 1 1 d .
O2A O 0.21423(6) 0.60770(6) 0.27985(11) 0.0209(3) Uani 1 1 d .
H2AA H 0.2338(15) 0.5903(15) 0.291(3) 0.048(9) Uiso 1 1 d .
C2A C 0.11101(7) 0.55532(7) -0.29220(14) 0.0162(3) Uani 1 1 d .
C3A C 0.07236(7) 0.50291(7) -0.21607(15) 0.0165(3) Uani 1 1 d .
H3AA H 0.0948 0.4850 -0.1911 0.020 Uiso 1 1 calc R
H3AB H 0.0418 0.4758 -0.2711 0.020 Uiso 1 1 calc R
C4A C 0.04398(7) 0.50983(7) -0.09850(14) 0.0149(3) Uani 1 1 d .
C5A C 0.01546(7) 0.54526(7) -0.12224(15) 0.0160(3) Uani 1 1 d .
C6A C -0.02275(7) 0.54440(8) -0.03473(16) 0.0191(3) Uani 1 1 d .
H6AA H -0.0306 0.5213 0.0365 0.023 Uiso 1 1 calc R
C7A C -0.04970(8) 0.57604(8) -0.04793(17) 0.0211(3) Uani 1 1 d .
H7AA H -0.0753 0.5746 0.0135 0.025 Uiso 1 1 calc R
C8A C -0.03877(8) 0.60997(8) -0.15234(17) 0.0220(4) Uani 1 1 d .
H8AA H -0.0566 0.6321 -0.1624 0.026 Uiso 1 1 calc R
C9A C -0.00202(8) 0.61109(7) -0.24022(17) 0.0205(3) Uani 1 1 d .
H9AA H 0.0051 0.6339 -0.3117 0.025 Uiso 1 1 calc R
C10A C 0.02534(7) 0.57913(7) -0.22686(15) 0.0159(3) Uani 1 1 d .
C11A C 0.08764(7) 0.53530(7) 0.00739(14) 0.0146(3) Uani 1 1 d .
C12A C 0.11601(7) 0.50711(7) 0.04799(15) 0.0169(3) Uani 1 1 d .
H12A H 0.1065 0.4715 0.0126 0.020 Uiso 1 1 calc R
C13A C 0.15769(8) 0.53004(8) 0.13896(16) 0.0183(3) Uani 1 1 d .
H13A H 0.1764 0.5102 0.1645 0.022 Uiso 1 1 calc R
C14A C 0.17187(7) 0.58197(7) 0.19238(14) 0.0167(3) Uani 1 1 d .
C15A C 0.14338(8) 0.60992(7) 0.15635(15) 0.0173(3) Uani 1 1 d .
H15A H 0.1520 0.6448 0.1940 0.021 Uiso 1 1 calc R
C16A C 0.10213(7) 0.58671(7) 0.06494(15) 0.0164(3) Uani 1 1 d .
H16A H 0.0832 0.6065 0.0408 0.020 Uiso 1 1 calc R
C17A C -0.00220(8) 0.44872(7) -0.06285(16) 0.0196(3) Uani 1 1 d .
H17A H -0.0186 0.4494 0.0172 0.029 Uiso 1 1 calc R
H17B H 0.0149 0.4245 -0.0575 0.029 Uiso 1 1 calc R
H17C H -0.0321 0.4337 -0.1258 0.029 Uiso 1 1 calc R
C18A C 0.13141(8) 0.53749(8) -0.40571(17) 0.0229(4) Uani 1 1 d .
H18A H 0.1586 0.5257 -0.3805 0.034 Uiso 1 1 calc R
H18B H 0.1498 0.5695 -0.4630 0.034 Uiso 1 1 calc R
H18C H 0.0989 0.5058 -0.4466 0.034 Uiso 1 1 calc R
C19A C 0.16171(7) 0.60196(8) -0.22172(16) 0.0195(3) Uani 1 1 d .
H19A H 0.1832 0.5859 -0.1833 0.029 Uiso 1 1 calc R
H19B H 0.1481 0.6176 -0.1577 0.029 Uiso 1 1 calc R
H19C H 0.1863 0.6321 -0.2791 0.029 Uiso 1 1 calc R
O1B O 0.15845(5) 0.40666(6) 0.93267(11) 0.0195(3) Uani 1 1 d .
O2B O 0.27335(6) 0.54965(6) 0.31506(11) 0.0206(3) Uani 1 1 d .
H2BA H 0.3039(17) 0.5622(16) 0.302(3) 0.048(9) Uiso 1 1 d .
C2B C 0.21764(7) 0.44353(7) 0.89899(15) 0.0167(3) Uani 1 1 d .
C3B C 0.23765(7) 0.41033(7) 0.82020(15) 0.0160(3) Uani 1 1 d .
H3BA H 0.2365 0.3796 0.8713 0.019 Uiso 1 1 calc R
H3BB H 0.2777 0.4361 0.7966 0.019 Uiso 1 1 calc R
C4B C 0.20295(7) 0.38380(7) 0.70184(15) 0.0151(3) Uani 1 1 d .
C5B C 0.14031(7) 0.35696(7) 0.73470(15) 0.0158(3) Uani 1 1 d .
C6B C 0.09832(8) 0.31667(7) 0.65705(16) 0.0191(3) Uani 1 1 d .
H6BA H 0.1094 0.3061 0.5832 0.023 Uiso 1 1 calc R
C7B C 0.04084(8) 0.29168(8) 0.68470(17) 0.0210(3) Uani 1 1 d .
H7BA H 0.0132 0.2648 0.6301 0.025 Uiso 1 1 calc R
C8B C 0.02453(7) 0.30664(8) 0.79353(17) 0.0219(3) Uani 1 1 d .
H8BA H -0.0146 0.2902 0.8129 0.026 Uiso 1 1 calc R
C9B C 0.06477(7) 0.34513(7) 0.87334(17) 0.0201(3) Uani 1 1 d .
H9BA H 0.0532 0.3545 0.9483 0.024 Uiso 1 1 calc R
C10B C 0.12279(7) 0.37070(7) 0.84477(15) 0.0163(3) Uani 1 1 d .
C11B C 0.22025(7) 0.42790(7) 0.59694(15) 0.0157(3) Uani 1 1 d .
C12B C 0.27694(7) 0.45799(8) 0.56020(15) 0.0179(3) Uani 1 1 d .
H12B H 0.3036 0.4506 0.6003 0.021 Uiso 1 1 calc R
C13B C 0.29573(7) 0.49842(8) 0.46674(15) 0.0181(3) Uani 1 1 d .
H13B H 0.3346 0.5183 0.4440 0.022 Uiso 1 1 calc R
C14B C 0.25709(7) 0.50947(7) 0.40691(15) 0.0161(3) Uani 1 1 d .
C15B C 0.20033(7) 0.47939(7) 0.43983(15) 0.0172(3) Uani 1 1 d .
H15B H 0.1736 0.4860 0.3979 0.021 Uiso 1 1 calc R
C16B C 0.18242(7) 0.43936(7) 0.53445(15) 0.0163(3) Uani 1 1 d .
H16B H 0.1435 0.4194 0.5568 0.020 Uiso 1 1 calc R
C17B C 0.21644(8) 0.33774(8) 0.65953(16) 0.0196(3) Uani 1 1 d .
H17D H 0.1983 0.3224 0.5797 0.029 Uiso 1 1 calc R
H17E H 0.2020 0.3071 0.7207 0.029 Uiso 1 1 calc R
H17F H 0.2576 0.3544 0.6513 0.029 Uiso 1 1 calc R
C18B C 0.24974(8) 0.45978(8) 1.02104(16) 0.0219(3) Uani 1 1 d .
H18D H 0.2343 0.4778 1.0747 0.033 Uiso 1 1 calc R
H18E H 0.2900 0.4864 1.0056 0.033 Uiso 1 1 calc R
H18F H 0.2455 0.4257 1.0613 0.033 Uiso 1 1 calc R
C19B C 0.22289(8) 0.49606(8) 0.83606(16) 0.0209(4) Uani 1 1 d .
H19D H 0.1959 0.4845 0.7674 0.031 Uiso 1 1 calc R
H19E H 0.2616 0.5195 0.8046 0.031 Uiso 1 1 calc R
H19F H 0.2145 0.5179 0.8958 0.031 Uiso 1 1 calc R

loop_
_atom_site_aniso_label
_atom_site_aniso_U_11
_atom_site_aniso_U_22
_atom_site_aniso_U_33
_atom_site_aniso_U_23
_atom_site_aniso_U_13
_atom_site_aniso_U_12
S1A 0.01724(19) 0.0195(2) 0.01686(18) 0.00426(14) 0.00110(14) 0.00894(17)
O2A 0.0231(6) 0.0218(6) 0.0204(6) -0.0046(5) -0.0070(5) 0.0133(5)
C2A 0.0175(8) 0.0173(8) 0.0155(7) -0.0005(6) 0.0004(6) 0.0098(7)
C3A 0.0199(8) 0.0153(8) 0.0142(7) -0.0009(6) -0.0009(6) 0.0087(7)
C4A 0.0158(7) 0.0153(7) 0.0129(7) 0.0004(6) 0.0000(6) 0.0073(6)
C5A 0.0143(7) 0.0148(7) 0.0171(7) -0.0033(6) -0.0042(6) 0.0061(6)
C6A 0.0183(8) 0.0224(8) 0.0165(7) -0.0012(6) -0.0021(6) 0.0100(7)
C7A 0.0172(8) 0.0253(9) 0.0219(8) -0.0057(7) -0.0040(6) 0.0113(7)
C8A 0.0211(8) 0.0225(8) 0.0278(9) -0.0067(7) -0.0077(7) 0.0150(7)
C9A 0.0217(8) 0.0151(8) 0.0247(8) -0.0002(6) -0.0059(7) 0.0092(7)
C10A 0.0130(7) 0.0143(7) 0.0181(7) -0.0036(6) -0.0027(5) 0.0053(6)
C11A 0.0160(8) 0.0142(7) 0.0133(7) 0.0012(6) 0.0019(6) 0.0074(6)
C12A 0.0200(8) 0.0146(7) 0.0166(7) -0.0005(6) 0.0014(6) 0.0090(6)
C13A 0.0220(8) 0.0197(8) 0.0176(8) 0.0019(6) 0.0017(6) 0.0137(7)
C14A 0.0171(8) 0.0192(8) 0.0130(7) 0.0001(6) -0.0004(6) 0.0085(7)
C15A 0.0217(8) 0.0161(8) 0.0163(7) -0.0011(6) 0.0004(6) 0.0110(7)
C16A 0.0183(8) 0.0169(8) 0.0154(7) 0.0012(6) 0.0017(6) 0.0099(6)
C17A 0.0191(8) 0.0152(8) 0.0217(8) 0.0020(6) 0.0014(6) 0.0063(7)
C18A 0.0276(9) 0.0228(8) 0.0189(8) 0.0002(6) 0.0048(7) 0.0130(7)
C19A 0.0159(8) 0.0191(8) 0.0200(8) 0.0014(6) 0.0011(6) 0.0061(7)
O1B 0.0183(6) 0.0223(6) 0.0176(6) -0.0025(4) 0.0022(4) 0.0098(5)
O2B 0.0180(6) 0.0227(7) 0.0207(6) 0.0061(5) 0.0037(5) 0.0099(5)
C2B 0.0164(8) 0.0181(8) 0.0163(7) 0.0000(6) 0.0004(6) 0.0091(7)
C3B 0.0151(7) 0.0184(8) 0.0154(7) 0.0003(6) -0.0007(6) 0.0092(7)
C4B 0.0150(8) 0.0164(7) 0.0154(7) -0.0014(6) -0.0007(6) 0.0089(6)
C5B 0.0171(8) 0.0160(7) 0.0148(7) 0.0017(6) -0.0001(6) 0.0087(6)
C6B 0.0199(8) 0.0178(8) 0.0184(8) 0.0018(6) 0.0006(6) 0.0085(7)
C7B 0.0180(8) 0.0176(8) 0.0240(8) 0.0029(6) -0.0043(6) 0.0064(7)
C8B 0.0163(8) 0.0201(8) 0.0294(9) 0.0081(7) 0.0033(7) 0.0091(7)
C9B 0.0184(8) 0.0206(8) 0.0237(8) 0.0044(6) 0.0046(6) 0.0116(7)
C10B 0.0171(8) 0.0162(7) 0.0172(7) 0.0022(6) 0.0018(6) 0.0095(6)
C11B 0.0175(8) 0.0167(8) 0.0128(7) -0.0030(6) -0.0008(6) 0.0085(7)
C12B 0.0153(8) 0.0228(8) 0.0181(8) 0.0003(6) -0.0015(6) 0.0115(7)
C13B 0.0139(7) 0.0207(8) 0.0179(8) 0.0002(6) 0.0011(6) 0.0073(6)
C14B 0.0183(8) 0.0152(7) 0.0142(7) -0.0003(6) 0.0009(6) 0.0079(6)
C15B 0.0175(8) 0.0207(8) 0.0151(7) -0.0018(6) -0.0018(6) 0.0109(7)
C16B 0.0128(7) 0.0180(8) 0.0176(7) -0.0028(6) -0.0005(6) 0.0074(6)
C17B 0.0230(8) 0.0207(8) 0.0172(8) -0.0008(6) 0.0011(6) 0.0124(7)
C18B 0.0247(9) 0.0258(9) 0.0178(8) -0.0038(7) -0.0048(7) 0.0147(7)
C19B 0.0255(9) 0.0219(8) 0.0192(8) 0.0000(6) -0.0002(6) 0.0148(7)

loop_
_atom_type_symbol
_atom_type_description
_atom_type_scat_dispersion_real
_atom_type_scat_dispersion_imag
_atom_type_scat_source
C C 0.0181 0.0091 'International Tables Vol C Tables 4.2.6.8 and 6.1.1.4'
H H 0.0000 0.0000 'International Tables Vol C Tables 4.2.6.8 and 6.1.1.4'
O O 0.0492 0.0322 'International Tables Vol C Tables 4.2.6.8 and 6.1.1.4'
S S 0.3331 0.5567 'International Tables Vol C Tables 4.2.6.8 and 6.1.1.4'

loop_
_geom_angle_atom_site_label_1
_geom_angle_atom_site_label_2
_geom_angle_atom_site_label_3
_geom_angle
C10A S1A C2A 102.76(8)
C3A C2A C18A 109.24(14)
C3A C2A C19A 114.85(14)
C18A C2A C19A 110.19(14)
C3A C2A S1A 107.61(12)
C18A C2A S1A 104.57(11)
C19A C2A S1A 109.84(12)
C2A C3A C4A 118.96(14)
C5A C4A C11A 111.12(13)
C5A C4A C3A 112.26(13)
C11A C4A C3A 110.29(13)
C5A C4A C17A 108.84(13)
C11A C4A C17A 109.00(13)
C3A C4A C17A 105.09(13)
C10A C5A C6A 117.15(15)
C10A C5A C4A 124.03(15)
C6A C5A C4A 118.82(15)
C7A C6A C5A 122.57(16)
C6A C7A C8A 119.31(17)
C9A C8A C7A 119.33(16)
C8A C9A C10A 121.39(17)
C5A C10A C9A 120.25(16)
C5A C10A S1A 125.64(13)
C9A C10A S1A 114.02(13)
C16A C11A C12A 116.79(15)
C16A C11A C4A 123.37(15)
C12A C11A C4A 119.83(14)
C13A C12A C11A 121.61(16)
C14A C13A C12A 119.96(16)
O2A C14A C15A 117.96(15)
O2A C14A C13A 122.48(15)
C15A C14A C13A 119.55(16)
C14A C15A C16A 119.83(16)
C15A C16A C11A 122.22(16)
C10B O1B C2B 117.73(12)
O1B C2B C18B 105.01(14)
O1B C2B C19B 108.12(14)
C18B C2B C19B 110.15(14)
O1B C2B C3B 109.36(13)
C18B C2B C3B 109.53(14)
C19B C2B C3B 114.26(14)
C2B C3B C4B 115.19(14)
C5B C4B C3B 107.87(13)
C5B C4B C17B 110.12(13)
C3B C4B C17B 106.80(13)
C5B C4B C11B 112.18(13)
C3B C4B C11B 111.75(13)
C17B C4B C11B 108.00(13)
C10B C5B C6B 117.78(15)
C10B C5B C4B 121.26(15)
C6B C5B C4B 120.95(14)
C7B C6B C5B 122.08(16)
C8B C7B C6B 119.01(17)
C9B C8B C7B 120.40(16)
C8B C9B C10B 120.52(17)
O1B C10B C5B 124.79(15)
O1B C10B C9B 114.98(15)
C5B C10B C9B 120.19(16)
C16B C11B C12B 117.05(16)
C16B C11B C4B 124.02(15)
C12B C11B C4B 118.92(15)
C13B C12B C11B 122.22(15)
C12B C13B C14B 119.47(16)
O2B C14B C15B 118.40(16)
O2B C14B C13B 122.08(16)
C15B C14B C13B 119.52(16)
C14B C15B C16B 120.13(16)
C11B C16B C15B 121.60(15)

loop_
_geom_bond_atom_site_label_1
_geom_bond_atom_site_label_2
_geom_bond_distance
S1A C10A 1.7618(17)
S1A C2A 1.8292(17)
O2A C14A 1.383(2)
C2A C3A 1.524(2)
C2A C18A 1.525(2)
C2A C19A 1.532(2)
C3A C4A 1.550(2)
C4A C5A 1.532(2)
C4A C11A 1.545(2)
C4A C17A 1.551(2)
C5A C10A 1.400(2)
C5A C6A 1.399(2)
C6A C7A 1.390(3)
C7A C8A 1.395(3)
C8A C9A 1.371(3)
C9A C10A 1.408(2)
C11A C16A 1.397(2)
C11A C12A 1.404(2)
C12A C13A 1.393(2)
C13A C14A 1.392(2)
C14A C15A 1.387(2)
C15A C16A 1.390(2)
O1B C10B 1.363(2)
O1B C2B 1.456(2)
O2B C14B 1.378(2)
C2B C18B 1.524(2)
C2B C19B 1.525(2)
C2B C3B 1.528(2)
C3B C4B 1.542(2)
C4B C5B 1.524(2)
C4B C17B 1.542(2)
C4B C11B 1.546(2)
C5B C10B 1.403(2)
C5B C6B 1.402(2)
C6B C7B 1.392(3)
C7B C8B 1.391(3)
C8B C9B 1.378(3)
C9B C10B 1.406(2)
C11B C16B 1.392(2)
C11B C12B 1.396(2)
C12B C13B 1.391(2)
C13B C14B 1.391(2)
C14B C15B 1.386(2)
C15B C16B 1.395(2)

loop_
_geom_hbond_atom_site_label_D
_geom_hbond_atom_site_label_H
_geom_hbond_atom_site_label_A
_geom_hbond_distance_DH
_geom_hbond_distance_HA
_geom_hbond_distance_DA
_geom_hbond_angle_DHA
_geom_hbond_site_symmetry_A
O2A H2AA O2B 0.88(4) 1.91(4) 2.789(2) 178(3) .
O2B H2BA O2A 0.74(4) 2.10(4) 2.831(2) 173(4) 2_665

loop_
_geom_torsion_atom_site_label_1
_geom_torsion_atom_site_label_2
_geom_torsion_atom_site_label_3
_geom_torsion_atom_site_label_4
_geom_torsion
C10A S1A C2A C3A 43.39(12)
C10A S1A C2A C18A 159.48(12)
C10A S1A C2A C19A -82.30(12)
C18A C2A C3A C4A -177.29(14)
C19A C2A C3A C4A 58.3(2)
S1A C2A C3A C4A -64.31(16)
C2A C3A C4A C5A 48.8(2)
C2A C3A C4A C11A -75.73(18)
C2A C3A C4A C17A 166.93(14)
C11A C4A C5A C10A 109.09(17)
C3A C4A C5A C10A -15.0(2)
C17A C4A C5A C10A -130.86(16)
C11A C4A C5A C6A -70.64(19)
C3A C4A C5A C6A 165.32(15)
C17A C4A C5A C6A 49.41(19)
C10A C5A C6A C7A -0.9(2)
C4A C5A C6A C7A 178.83(16)
C5A C6A C7A C8A 0.3(3)
C6A C7A C8A C9A 0.5(3)
C7A C8A C9A C10A -0.6(3)
C6A C5A C10A C9A 0.8(2)
C4A C5A C10A C9A -178.92(15)
C6A C5A C10A S1A -175.38(13)
C4A C5A C10A S1A 4.9(2)
C8A C9A C10A C5A -0.1(2)
C8A C9A C10A S1A 176.52(14)
C2A S1A C10A C5A -18.73(16)
C2A S1A C10A C9A 164.88(12)
C5A C4A C11A C16A -5.3(2)
C3A C4A C11A C16A 119.84(17)
C17A C4A C11A C16A -125.26(17)
C5A C4A C11A C12A 176.36(14)
C3A C4A C11A C12A -58.49(19)
C17A C4A C11A C12A 56.40(19)
C16A C11A C12A C13A -1.7(2)
C4A C11A C12A C13A 176.77(15)
C11A C12A C13A C14A 0.4(3)
C12A C13A C14A O2A -177.68(16)
C12A C13A C14A C15A 1.4(3)
O2A C14A C15A C16A 177.32(15)
C13A C14A C15A C16A -1.8(3)
C14A C15A C16A C11A 0.4(3)
C12A C11A C16A C15A 1.3(2)
C4A C11A C16A C15A -177.11(15)
C10B O1B C2B C18B -158.17(14)
C10B O1B C2B C19B 84.24(17)
C10B O1B C2B C3B -40.72(19)
O1B C2B C3B C4B 57.14(18)
C18B C2B C3B C4B 171.71(14)
C19B C2B C3B C4B -64.18(19)
C2B C3B C4B C5B -43.76(18)
C2B C3B C4B C17B -162.10(14)
C2B C3B C4B C11B 80.00(18)
C3B C4B C5B C10B 16.3(2)
C17B C4B C5B C10B 132.48(16)
C11B C4B C5B C10B -107.22(17)
C3B C4B C5B C6B -162.23(15)
C17B C4B C5B C6B -46.0(2)
C11B C4B C5B C6B 74.28(19)
C10B C5B C6B C7B 1.7(2)
C4B C5B C6B C7B -179.77(16)
C5B C6B C7B C8B -0.8(3)
C6B C7B C8B C9B -0.8(3)
C7B C8B C9B C10B 1.3(3)
C2B O1B C10B C5B 15.2(2)
C2B O1B C10B C9B -167.20(15)
C6B C5B C10B O1B 176.37(16)
C4B C5B C10B O1B -2.2(2)
C6B C5B C10B C9B -1.1(2)
C4B C5B C10B C9B -179.64(15)
C8B C9B C10B O1B -178.08(15)
C8B C9B C10B C5B -0.4(3)
C5B C4B C11B C16B -3.7(2)
C3B C4B C11B C16B -124.97(17)
C17B C4B C11B C16B 117.86(18)
C5B C4B C11B C12B 177.21(15)
C3B C4B C11B C12B 55.9(2)
C17B C4B C11B C12B -61.27(19)
C16B C11B C12B C13B 1.0(2)
C4B C11B C12B C13B -179.84(15)
C11B C12B C13B C14B -0.2(3)
C12B C13B C14B O2B 178.95(15)
C12B C13B C14B C15B -1.1(3)
O2B C14B C15B C16B -178.42(14)
C13B C14B C15B C16B 1.6(2)
C12B C11B C16B C15B -0.4(2)
C4B C11B C16B C15B -179.57(15)
C14B C15B C16B C11B -0.8(3)
